data_4111563
loop_
_publ_author_name
'Julien Bachmann'
'Daniel G. Nocera'

_publ_section_title
;
 Multielectron Redox Chemistry of Iron Porphyrinogens
;
_journal_name_full 'Journal of the American Chemical Society'
_journal_page_first 4730
_journal_page_last 4743
_journal_paper_doi 10.1021/ja043132r
_journal_volume 127
_journal_year 2005
_chemical_formula_sum 'C50 H58 Fe N6 Na2 O4'
_chemical_formula_weight 908.85
_chemical_name_systematic
; 
 ? 
;
_space_group_IT_number 14
_symmetry_cell_setting monoclinic
_symmetry_space_group_name_Hall '-P 2ybc'
_symmetry_space_group_name_H-M 'P 1 21/c 1'
_atom_sites_solution_hydrogens geom
_atom_sites_solution_primary direct
_atom_sites_solution_secondary difmap
_audit_creation_method SHELXL-97
_cell_angle_alpha 90.00
_cell_angle_beta 102.4720(10)
_cell_angle_gamma 90.00
_cell_formula_units_Z 4
_cell_length_a 20.4824(13)
_cell_length_b 11.6675(7)
_cell_length_c 19.2151(12)
_cell_measurement_temperature 293(2)
_cell_volume 4483.6(5)
_computing_structure_refinement 'SHELXL-97 (Sheldrick, 1997)'
_computing_structure_solution 'SHELXS-97 (Sheldrick, 1990)'
_diffrn_ambient_temperature 293(2)
_diffrn_measured_fraction_theta_full 0.994
_diffrn_measured_fraction_theta_max 0.994
_diffrn_radiation_monochromator graphite
_diffrn_radiation_source 'fine-focus sealed tube'
_diffrn_radiation_type MoK\a
_diffrn_radiation_wavelength 0.71073
_diffrn_reflns_av_R_equivalents 0.0501
_diffrn_reflns_av_sigmaI/netI 0.0351
_diffrn_reflns_limit_h_max 22
_diffrn_reflns_limit_h_min -21
_diffrn_reflns_limit_k_max 8
_diffrn_reflns_limit_k_min -12
_diffrn_reflns_limit_l_max 21
_diffrn_reflns_limit_l_min -21
_diffrn_reflns_number 17385
_diffrn_reflns_theta_full 23.28
_diffrn_reflns_theta_max 23.28
_diffrn_reflns_theta_min 2.19
_exptl_absorpt_coefficient_mu 0.409
_exptl_crystal_density_diffrn 1.346
_exptl_crystal_F_000 1920
_refine_diff_density_max 0.247
_refine_diff_density_min -0.315
_refine_diff_density_rms 0.038
_refine_ls_extinction_method none
_refine_ls_goodness_of_fit_ref 1.064
_refine_ls_hydrogen_treatment mixed
_refine_ls_matrix_type full
_refine_ls_number_parameters 764
_refine_ls_number_reflns 6414
_refine_ls_number_restraints 0
_refine_ls_restrained_S_all 1.064
_refine_ls_R_factor_all 0.0419
_refine_ls_R_factor_gt 0.0345
_refine_ls_shift/su_max 0.018
_refine_ls_shift/su_mean 0.001
_refine_ls_structure_factor_coef Fsqd
_refine_ls_weighting_details 'calc w=1/[\s^2^(Fo^2^)+(0.0404P)^2^+1.6466P] where P=(Fo^2^+2Fc^2^)/3'
_refine_ls_weighting_scheme calc
_refine_ls_wR_factor_gt 0.0840
_refine_ls_wR_factor_ref 0.0876
_reflns_number_gt 5583
_reflns_number_total 6414
_reflns_threshold_expression >2sigma(I)
_cod_data_source_file ja043132rsi20041115_014115.cif
_cod_data_source_block 002021m
_cod_database_code 4111563

loop_
_symmetry_equiv_pos_as_xyz
'x, y, z'
'-x, y+1/2, -z+1/2'
'-x, -y, -z'
'x, -y-1/2, z-1/2'

loop_
_atom_site_label
_atom_site_type_symbol
_atom_site_fract_x
_atom_site_fract_y
_atom_site_fract_z
_atom_site_U_iso_or_equiv
_atom_site_adp_type
_atom_site_occupancy
_atom_site_symmetry_multiplicity
_atom_site_calc_flag
C1 C 0.22676(10) 0.35559(18) 0.21465(10) 0.0302(5) Uani 1 1 d
C2 C 0.16048(11) 0.36445(18) 0.23762(11) 0.0325(5) Uani 1 1 d
C3 C 0.12329(10) 0.47457(18) 0.21331(10) 0.0288(5) Uani 1 1 d
C4 C 0.05521(11) 0.4951(2) 0.19918(11) 0.0336(5) Uani 1 1 d
C5 C 0.04592(11) 0.6129(2) 0.18240(11) 0.0337(5) Uani 1 1 d
C6 C 0.10837(10) 0.66018(18) 0.18733(11) 0.0304(5) Uani 1 1 d
C7 C 0.12949(11) 0.77950(18) 0.17128(11) 0.0345(5) Uani 1 1 d
C8 C 0.18044(10) 0.82657(18) 0.23392(11) 0.0311(5) Uani 1 1 d
C9 C 0.18537(12) 0.9331(2) 0.26530(12) 0.0389(5) Uani 1 1 d
C10 C 0.24235(12) 0.9314(2) 0.32146(13) 0.0393(6) Uani 1 1 d
C11 C 0.27030(10) 0.82390(18) 0.32244(10) 0.0306(5) Uani 1 1 d
C12 C 0.32867(11) 0.77098(19) 0.37474(11) 0.0334(5) Uani 1 1 d
C13 C 0.37263(10) 0.70349(18) 0.33572(10) 0.0301(5) Uani 1 1 d
C14 C 0.44125(11) 0.7023(2) 0.34437(11) 0.0359(5) Uani 1 1 d
C15 C 0.45686(11) 0.6199(2) 0.29613(12) 0.0372(5) Uani 1 1 d
C16 C 0.39715(10) 0.57467(18) 0.25985(10) 0.0305(5) Uani 1 1 d
C17 C 0.38280(10) 0.49330(19) 0.19673(11) 0.0341(5) Uani 1 1 d
C18 C 0.32735(10) 0.41036(18) 0.20149(10) 0.0309(5) Uani 1 1 d
C19 C 0.32151(12) 0.2951(2) 0.18638(11) 0.0380(5) Uani 1 1 d
C20 C 0.25775(12) 0.2604(2) 0.19542(12) 0.0361(5) Uani 1 1 d
C21 C 0.11620(15) 0.2627(2) 0.20791(19) 0.0538(7) Uani 1 1 d
C22 C 0.06844(14) 0.8586(2) 0.15472(17) 0.0485(6) Uani 1 1 d
C23 C 0.16070(14) 0.7762(2) 0.10500(13) 0.0410(6) Uani 1 1 d
C24 C 0.30178(14) 0.6914(2) 0.42596(13) 0.0426(6) Uani 1 1 d
C25 C 0.36999(16) 0.8656(3) 0.41899(16) 0.0498(7) Uani 1 1 d
C26 C 0.44619(13) 0.4259(3) 0.19206(16) 0.0482(6) Uani 1 1 d
C27 C 0.36335(14) 0.5654(3) 0.12807(13) 0.0425(6) Uani 1 1 d
C28 C 0.43062(18) 0.2507(3) 0.47440(15) 0.0590(8) Uani 1 1 d
C29 C 0.4495(2) 0.1578(3) 0.4294(2) 0.0795(11) Uani 1 1 d
C30 C 0.40644(18) 0.1770(3) 0.35535(16) 0.0648(8) Uani 1 1 d
C31 C 0.35670(14) 0.2643(3) 0.36729(14) 0.0530(7) Uani 1 1 d
C32 C 0.12994(16) 0.3290(3) -0.03704(16) 0.0611(8) Uani 1 1 d
C33 C 0.1904(2) 0.2579(3) -0.00441(17) 0.0809(13) Uani 1 1 d
C34 C 0.24521(19) 0.3444(4) 0.0048(2) 0.0854(13) Uani 1 1 d
C35 C 0.21378(13) 0.4504(3) 0.02529(16) 0.0592(8) Uani 1 1 d
O3 O 0.54797(8) 0.46112(16) 0.45950(8) 0.0480(4) Uani 1 1 d
N5 N 0.59132(9) 0.45356(16) 0.41749(9) 0.0343(4) Uani 1 1 d
C38 C 0.57946(13) 0.3822(2) 0.36155(13) 0.0451(6) Uani 1 1 d
C39 C 0.62332(14) 0.3733(2) 0.31731(14) 0.0489(7) Uani 1 1 d
C40 C 0.68057(14) 0.4369(2) 0.33025(13) 0.0471(6) Uani 1 1 d
C41 C 0.69215(14) 0.5095(2) 0.38802(14) 0.0467(6) Uani 1 1 d
C42 C 0.64725(13) 0.5172(2) 0.43111(13) 0.0405(6) Uani 1 1 d
O4 O -0.01114(8) 0.37098(14) 0.02141(8) 0.0409(4) Uani 1 1 d
N6 N -0.03895(8) 0.29639(15) 0.05839(8) 0.0318(4) Uani 1 1 d
C45 C -0.08857(11) 0.3294(2) 0.08947(12) 0.0376(5) Uani 1 1 d
C46 C -0.11780(14) 0.2533(2) 0.12693(13) 0.0478(7) Uani 1 1 d
C47 C -0.09660(14) 0.1424(3) 0.13421(14) 0.0521(7) Uani 1 1 d
C48 C -0.04626(14) 0.1096(2) 0.10198(15) 0.0536(7) Uani 1 1 d
C49 C -0.01809(12) 0.1871(2) 0.06365(13) 0.0426(6) Uani 1 1 d
Fe1 Fe 0.250807(13) 0.60219(2) 0.244181(14) 0.02484(10) Uani 1 1 d
N1 N 0.26907(8) 0.44818(14) 0.21903(8) 0.0282(4) Uani 1 1 d
N2 N 0.15642(8) 0.57587(14) 0.20706(8) 0.0282(4) Uani 1 1 d
N3 N 0.23248(8) 0.75872(14) 0.26872(8) 0.0274(4) Uani 1 1 d
N4 N 0.34515(8) 0.62517(14) 0.28397(8) 0.0282(4) Uani 1 1 d
Na2 Na 0.07002(4) 0.50760(7) 0.06641(4) 0.0383(2) Uani 1 1 d
Na3 Na 0.43600(5) 0.51076(8) 0.41777(5) 0.0439(2) Uani 1 1 d
O1 O 0.39088(9) 0.33059(15) 0.42656(8) 0.0551(5) Uani 1 1 d
O2 O 0.14251(8) 0.43453(15) 0.00137(9) 0.0479(4) Uani 1 1 d
C50 C 0.17403(14) 0.3587(3) 0.31948(13) 0.0447(6) Uani 1 1 d
H2 H 0.0049(11) 0.6517(19) 0.1700(11) 0.032(6) Uiso 1 1 d
H5 H 0.4711(10) 0.7486(18) 0.3744(11) 0.025(5) Uiso 1 1 d
H20 H 0.2753(11) 0.627(2) 0.4015(12) 0.037(6) Uiso 1 1 d
H3 H 0.1564(11) 0.995(2) 0.2493(12) 0.037(6) Uiso 1 1 d
H26 H 0.3547(12) 0.514(2) 0.0854(14) 0.051(7) Uiso 1 1 d
H4 H 0.2586(11) 0.992(2) 0.3515(12) 0.036(6) Uiso 1 1 d
H8 H 0.2406(10) 0.188(2) 0.1922(11) 0.033(6) Uiso 1 1 d
H9 H 0.0358(13) 0.828(2) 0.1137(14) 0.049(7) Uiso 1 1 d
H21 H 0.4813(14) 0.476(2) 0.1898(13) 0.051(7) Uiso 1 1 d
H7 H 0.3543(11) 0.249(2) 0.1720(12) 0.042(6) Uiso 1 1 d
H19 H 0.3393(13) 0.661(2) 0.4597(14) 0.055(7) Uiso 1 1 d
H31 H 0.1310(12) 0.3689(19) 0.3367(12) 0.038(6) Uiso 1 1 d
H28 H 0.1387(15) 0.195(3) 0.2256(16) 0.074(9) Uiso 1 1 d
H38 H -0.1000(11) 0.406(2) 0.0821(11) 0.033(6) Uiso 1 1 d
H13 H 0.1299(13) 0.746(2) 0.0640(14) 0.049(7) Uiso 1 1 d
H6 H 0.4999(13) 0.602(2) 0.2886(12) 0.045(7) Uiso 1 1 d
H25 H 0.3251(14) 0.610(2) 0.1267(14) 0.055(8) Uiso 1 1 d
H30 H 0.1964(12) 0.284(2) 0.3362(13) 0.051(7) Uiso 1 1 d
H54 H 0.3411(12) 0.315(2) 0.3289(13) 0.046(7) Uiso 1 1 d
H32 H 0.2018(12) 0.420(2) 0.3409(12) 0.037(6) Uiso 1 1 d
H14 H 0.2005(13) 0.729(2) 0.1133(13) 0.046(7) Uiso 1 1 d
H17 H 0.4053(13) 0.829(2) 0.4569(14) 0.055(7) Uiso 1 1 d
H11 H 0.0483(12) 0.866(2) 0.1939(14) 0.048(7) Uiso 1 1 d
H1 H 0.0224(11) 0.443(2) 0.2012(11) 0.032(6) Uiso 1 1 d
H27 H 0.1079(13) 0.263(2) 0.1552(16) 0.060(8) Uiso 1 1 d
H12 H 0.1732(12) 0.853(3) 0.0906(14) 0.056(7) Uiso 1 1 d
H24 H 0.3969(12) 0.619(2) 0.1243(12) 0.041(7) Uiso 1 1 d
H35 H 0.7111(13) 0.431(2) 0.3018(14) 0.053(7) Uiso 1 1 d
H50 H 0.2239(11) 0.459(2) 0.0773(14) 0.047(7) Uiso 1 1 d
H23 H 0.4385(13) 0.377(2) 0.1500(15) 0.057(8) Uiso 1 1 d
H18 H 0.2724(12) 0.735(2) 0.4525(12) 0.045(7) Uiso 1 1 d
H22 H 0.4601(12) 0.378(2) 0.2341(14) 0.047(7) Uiso 1 1 d
H33 H 0.6515(12) 0.567(2) 0.4699(14) 0.050(7) Uiso 1 1 d
H16 H 0.3425(13) 0.912(2) 0.4431(14) 0.053(8) Uiso 1 1 d
H42 H 0.0166(12) 0.170(2) 0.0383(13) 0.046(7) Uiso 1 1 d
H36 H 0.6109(13) 0.323(2) 0.2804(15) 0.063(8) Uiso 1 1 d
H10 H 0.0810(13) 0.937(3) 0.1423(14) 0.063(8) Uiso 1 1 d
H41 H -0.0303(14) 0.035(3) 0.1032(15) 0.072(9) Uiso 1 1 d
H55 H 0.3838(15) 0.108(3) 0.3324(16) 0.076(9) Uiso 1 1 d
H37 H 0.5394(13) 0.342(2) 0.3553(13) 0.049(7) Uiso 1 1 d
H39 H -0.1516(14) 0.275(2) 0.1449(15) 0.067(9) Uiso 1 1 d
H29 H 0.0754(16) 0.263(3) 0.2242(15) 0.069(9) Uiso 1 1 d
H43 H 0.1305(14) 0.346(3) -0.0893(17) 0.072(9) Uiso 1 1 d
H15 H 0.3871(13) 0.915(2) 0.3905(14) 0.052(8) Uiso 1 1 d
H51 H 0.4663(16) 0.287(3) 0.5014(17) 0.076(10) Uiso 1 1 d
H34 H 0.7325(14) 0.552(2) 0.4004(14) 0.059(8) Uiso 1 1 d
H45 H 0.1953(15) 0.196(3) -0.0333(18) 0.082(10) Uiso 1 1 d
H53 H 0.3183(15) 0.220(3) 0.3807(16) 0.077(9) Uiso 1 1 d
H49 H 0.2248(15) 0.515(3) -0.0005(17) 0.079(10) Uiso 1 1 d
H46 H 0.1815(17) 0.229(3) 0.036(2) 0.094(11) Uiso 1 1 d
H56 H 0.4360(19) 0.214(3) 0.321(2) 0.118(14) Uiso 1 1 d
H40 H -0.1150(14) 0.090(2) 0.1621(15) 0.064(8) Uiso 1 1 d
H52 H 0.4041(17) 0.216(3) 0.5087(19) 0.096(11) Uiso 1 1 d
H44 H 0.0862(17) 0.302(3) -0.0346(17) 0.086(11) Uiso 1 1 d
H48 H 0.2864(19) 0.326(3) 0.039(2) 0.102(12) Uiso 1 1 d
H57 H 0.4449(17) 0.090(3) 0.4480(19) 0.092(12) Uiso 1 1 d
H47 H 0.2571(18) 0.361(3) -0.038(2) 0.100(13) Uiso 1 1 d
H58 H 0.498(3) 0.164(5) 0.432(3) 0.18(2) Uiso 1 1 d

loop_
_atom_site_aniso_label
_atom_site_aniso_U_11
_atom_site_aniso_U_22
_atom_site_aniso_U_33
_atom_site_aniso_U_23
_atom_site_aniso_U_13
_atom_site_aniso_U_12
C1 0.0372(12) 0.0254(11) 0.0251(10) 0.0011(9) 0.0003(9) -0.0009(9)
C2 0.0352(12) 0.0287(12) 0.0328(11) 0.0021(9) 0.0055(9) -0.0026(9)
C3 0.0312(12) 0.0315(12) 0.0228(10) -0.0016(9) 0.0034(9) -0.0045(9)
C4 0.0293(12) 0.0395(14) 0.0316(12) -0.0022(10) 0.0057(9) -0.0071(10)
C5 0.0270(12) 0.0411(14) 0.0323(12) -0.0003(10) 0.0047(9) 0.0065(10)
C6 0.0291(12) 0.0315(12) 0.0287(11) -0.0013(9) 0.0022(9) 0.0043(9)
C7 0.0344(12) 0.0307(12) 0.0359(12) 0.0038(10) 0.0024(10) 0.0072(10)
C8 0.0349(12) 0.0262(12) 0.0322(11) 0.0030(9) 0.0076(9) 0.0040(9)
C9 0.0457(14) 0.0255(12) 0.0453(13) 0.0038(10) 0.0090(11) 0.0082(11)
C10 0.0508(15) 0.0262(12) 0.0406(13) -0.0066(11) 0.0090(11) -0.0036(11)
C11 0.0369(12) 0.0283(12) 0.0278(11) -0.0018(9) 0.0097(9) -0.0044(9)
C12 0.0400(13) 0.0321(12) 0.0265(10) -0.0023(9) 0.0036(9) -0.0031(10)
C13 0.0332(12) 0.0289(12) 0.0256(10) 0.0064(9) 0.0006(9) -0.0054(9)
C14 0.0335(13) 0.0399(14) 0.0305(12) 0.0038(10) -0.0017(10) -0.0107(11)
C15 0.0268(12) 0.0492(15) 0.0354(12) 0.0082(11) 0.0065(10) -0.0010(10)
C16 0.0274(11) 0.0352(12) 0.0278(11) 0.0071(9) 0.0035(9) 0.0018(9)
C17 0.0290(12) 0.0408(13) 0.0331(11) 0.0004(10) 0.0080(9) 0.0065(10)
C18 0.0326(12) 0.0339(13) 0.0259(10) 0.0011(9) 0.0052(9) 0.0076(9)
C19 0.0457(14) 0.0338(13) 0.0349(12) -0.0051(10) 0.0100(11) 0.0117(11)
C20 0.0483(15) 0.0245(13) 0.0344(12) -0.0032(10) 0.0068(10) 0.0007(11)
C21 0.0469(17) 0.0330(15) 0.079(2) 0.0007(14) 0.0091(16) -0.0057(12)
C22 0.0428(15) 0.0394(16) 0.0580(18) 0.0051(13) -0.0008(14) 0.0116(12)
C23 0.0477(15) 0.0411(15) 0.0310(13) 0.0050(11) 0.0015(11) -0.0014(13)
C24 0.0476(15) 0.0489(16) 0.0316(12) 0.0063(12) 0.0093(12) 0.0048(13)
C25 0.0540(17) 0.0469(16) 0.0427(15) -0.0126(13) -0.0019(14) -0.0033(14)
C26 0.0353(14) 0.0580(18) 0.0534(17) -0.0077(15) 0.0145(12) 0.0086(13)
C27 0.0436(15) 0.0510(16) 0.0341(13) 0.0033(12) 0.0113(11) -0.0016(14)
C28 0.071(2) 0.0527(18) 0.0445(16) 0.0098(14) -0.0078(15) 0.0079(15)
C29 0.094(3) 0.051(2) 0.075(2) -0.0036(18) -0.023(2) 0.0127(19)
C30 0.078(2) 0.0506(18) 0.0574(18) -0.0057(15) -0.0032(16) 0.0000(16)
C31 0.0466(16) 0.0647(19) 0.0415(15) 0.0113(14) -0.0042(13) -0.0055(14)
C32 0.060(2) 0.072(2) 0.0524(18) -0.0185(16) 0.0147(15) 0.0068(16)
C33 0.134(4) 0.073(2) 0.0348(16) -0.0024(16) 0.0163(19) 0.046(2)
C34 0.054(2) 0.145(4) 0.053(2) -0.006(2) 0.0031(17) 0.035(2)
C35 0.0408(15) 0.094(2) 0.0426(16) 0.0010(16) 0.0090(13) -0.0009(15)
O3 0.0403(9) 0.0704(12) 0.0379(9) 0.0059(8) 0.0186(7) 0.0098(8)
N5 0.0356(11) 0.0376(11) 0.0298(10) 0.0048(8) 0.0072(8) 0.0067(9)
C38 0.0408(15) 0.0473(15) 0.0447(14) -0.0058(12) 0.0036(12) -0.0014(12)
C39 0.0573(17) 0.0493(16) 0.0396(14) -0.0130(12) 0.0098(13) 0.0092(13)
C40 0.0540(16) 0.0508(16) 0.0415(14) 0.0044(12) 0.0211(13) 0.0124(13)
C41 0.0505(16) 0.0446(15) 0.0482(15) 0.0039(12) 0.0181(13) -0.0061(12)
C42 0.0543(16) 0.0349(13) 0.0336(12) -0.0024(11) 0.0124(11) -0.0020(11)
O4 0.0415(9) 0.0444(9) 0.0390(8) 0.0091(7) 0.0136(7) -0.0072(7)
N6 0.0311(10) 0.0371(11) 0.0258(9) 0.0034(8) 0.0033(8) -0.0026(8)
C45 0.0403(13) 0.0393(15) 0.0349(12) -0.0005(11) 0.0119(10) 0.0031(11)
C46 0.0473(16) 0.0603(19) 0.0399(14) 0.0001(12) 0.0186(12) -0.0039(13)
C47 0.0538(17) 0.0584(19) 0.0428(14) 0.0155(13) 0.0076(13) -0.0129(14)
C48 0.0552(17) 0.0376(16) 0.0628(17) 0.0139(13) 0.0015(14) 0.0037(13)
C49 0.0358(13) 0.0439(15) 0.0481(14) 0.0050(11) 0.0091(11) 0.0057(11)
Fe1 0.02473(17) 0.02289(18) 0.02619(17) -0.00007(12) 0.00395(12) 0.00096(12)
N1 0.0304(9) 0.0272(10) 0.0259(9) 0.0002(7) 0.0034(7) 0.0030(8)
N2 0.0291(9) 0.0273(10) 0.0273(9) 0.0009(7) 0.0039(7) 0.0025(8)
N3 0.0315(9) 0.0236(9) 0.0270(9) 0.0012(7) 0.0062(8) 0.0013(7)
N4 0.0284(9) 0.0287(10) 0.0268(9) 0.0024(7) 0.0041(7) 0.0007(7)
Na2 0.0433(5) 0.0396(5) 0.0336(4) 0.0008(4) 0.0121(4) -0.0005(4)
Na3 0.0460(5) 0.0488(6) 0.0405(5) 0.0108(4) 0.0171(4) 0.0086(4)
O1 0.0711(12) 0.0490(11) 0.0378(9) 0.0030(8) -0.0046(9) 0.0121(9)
O2 0.0392(9) 0.0592(11) 0.0450(9) -0.0079(8) 0.0083(8) 0.0049(8)
C50 0.0474(16) 0.0473(17) 0.0417(14) 0.0154(13) 0.0149(12) 0.0081(14)

loop_
_atom_type_symbol
_atom_type_description
_atom_type_scat_dispersion_real
_atom_type_scat_dispersion_imag
_atom_type_scat_source
C C 0.0033 0.0016 'International Tables Vol C Tables 4.2.6.8 and 6.1.1.4'
Fe Fe 0.3463 0.8444 'International Tables Vol C Tables 4.2.6.8 and 6.1.1.4'
N N 0.0061 0.0033 'International Tables Vol C Tables 4.2.6.8 and 6.1.1.4'
Na Na 0.0362 0.0249 'International Tables Vol C Tables 4.2.6.8 and 6.1.1.4'
O O 0.0106 0.0060 'International Tables Vol C Tables 4.2.6.8 and 6.1.1.4'
H H 0.0000 0.0000 'International Tables Vol C Tables 4.2.6.8 and 6.1.1.4'

loop_
_geom_angle_atom_site_label_1
_geom_angle_atom_site_label_2
_geom_angle_atom_site_label_3
_geom_angle
_geom_angle_site_symmetry_1
_geom_angle_site_symmetry_3
C20 C1 N1 109.31(19) . .
C20 C1 C2 129.0(2) . .
N1 C1 C2 121.29(18) . .
C3 C2 C1 112.93(17) . .
C3 C2 C21 108.99(19) . .
C1 C2 C21 109.5(2) . .
C3 C2 C50 108.63(18) . .
C1 C2 C50 108.60(18) . .
C21 C2 C50 108.0(2) . .
N2 C3 C4 109.16(19) . .
N2 C3 C2 121.93(18) . .
C4 C3 C2 128.8(2) . .
N2 C3 Na2 83.53(11) . .
C4 C3 Na2 67.95(12) . .
C2 C3 Na2 118.93(13) . .
C3 C4 C5 107.1(2) . .
C3 C4 Na2 82.98(13) . .
C5 C4 Na2 76.34(13) . .
C6 C5 C4 107.23(19) . .
C6 C5 Na2 84.59(13) . .
C4 C5 Na2 72.83(12) . .
C5 C6 N2 109.18(19) . .
C5 C6 C7 131.17(19) . .
N2 C6 C7 119.54(18) . .
C5 C6 Na2 67.16(12) . .
N2 C6 Na2 80.61(11) . .
C7 C6 Na2 116.29(13) . .
C6 C7 C8 110.52(17) . .
C6 C7 C22 109.96(19) . .
C8 C7 C22 109.74(19) . .
C6 C7 C23 109.46(18) . .
C8 C7 C23 109.12(19) . .
C22 C7 C23 108.0(2) . .
C9 C8 N3 109.29(19) . .
C9 C8 C7 130.40(19) . .
N3 C8 C7 120.31(18) . .
C8 C9 C10 107.0(2) . .
C11 C10 C9 107.3(2) . .
C10 C11 N3 109.13(19) . .
C10 C11 C12 130.20(19) . .
N3 C11 C12 120.45(18) . .
C13 C12 C11 110.62(16) . .
C13 C12 C25 109.5(2) . .
C11 C12 C25 109.7(2) . .
C13 C12 C24 109.68(19) . .
C11 C12 C24 109.23(19) . .
C25 C12 C24 108.1(2) . .
N4 C13 C14 109.09(19) . .
N4 C13 C12 120.61(18) . .
C14 C13 C12 130.3(2) . .
N4 C13 Na3 86.74(12) . .
C14 C13 Na3 66.44(12) . .
C12 C13 Na3 112.36(12) . .
C13 C14 C15 107.2(2) . .
C13 C14 Na3 85.15(13) . .
C15 C14 Na3 79.51(14) . .
C16 C15 C14 106.9(2) . .
C16 C15 Na3 88.21(13) . .
C14 C15 Na3 70.32(12) . .
C15 C16 N4 109.37(19) . .
C15 C16 C17 129.97(19) . .
N4 C16 C17 120.29(17) . .
C15 C16 Na3 65.07(12) . .
N4 C16 Na3 79.95(11) . .
C17 C16 Na3 127.17(14) . .
C18 C17 C16 111.76(17) . .
C18 C17 C26 109.4(2) . .
C16 C17 C26 110.27(19) . .
C18 C17 C27 110.03(19) . .
C16 C17 C27 108.18(19) . .
C26 C17 C27 107.1(2) . .
C19 C18 N1 108.87(19) . .
C19 C18 C17 130.2(2) . .
N1 C18 C17 120.74(18) . .
C18 C19 C20 107.1(2) . .
C1 C20 C19 107.2(2) . .
O1 C28 C29 106.5(2) . .
C28 C29 C30 105.3(3) . .
C31 C30 C29 103.5(3) . .
O1 C31 C30 105.0(2) . .
O2 C32 C33 102.6(3) . .
C34 C33 C32 101.9(3) . .
C35 C34 C33 103.7(3) . .
O2 C35 C34 105.9(3) . .
N5 O3 Na3 131.17(13) . 3_666
N5 O3 Na3 123.04(12) . .
Na3 O3 Na3 103.05(6) 3_666 .
O3 N5 C38 120.0(2) . .
O3 N5 C42 120.00(19) . .
C38 N5 C42 120.0(2) . .
N5 C38 C39 121.1(3) . .
C40 C39 C38 120.0(3) . .
C39 C40 C41 118.3(2) . .
C42 C41 C40 120.6(3) . .
N5 C42 C41 120.2(2) . .
N6 O4 Na2 124.86(12) . 3_565
N6 O4 Na2 127.16(12) . .
Na2 O4 Na2 93.96(6) 3_565 .
O4 N6 C49 119.80(18) . .
O4 N6 C45 120.27(19) . .
C49 N6 C45 119.9(2) . .
N6 C45 C46 120.7(2) . .
C45 C46 C47 120.5(3) . .
C46 C47 C48 118.3(3) . .
C47 C48 C49 120.3(3) . .
N6 C49 C48 120.3(2) . .
N1 Fe1 N2 89.55(7) . .
N1 Fe1 N4 89.82(7) . .
N2 Fe1 N4 178.09(7) . .
N1 Fe1 N3 179.41(7) . .
N2 Fe1 N3 90.49(7) . .
N4 Fe1 N3 90.15(7) . .
C1 N1 C18 107.49(17) . .
C1 N1 Fe1 126.60(14) . .
C18 N1 Fe1 125.92(14) . .
C3 N2 C6 107.35(17) . .
C3 N2 Fe1 125.05(14) . .
C6 N2 Fe1 125.62(14) . .
C3 N2 Na2 69.26(10) . .
C6 N2 Na2 72.30(11) . .
Fe1 N2 Na2 136.21(7) . .
C11 N3 C8 107.27(17) . .
C11 N3 Fe1 126.43(14) . .
C8 N3 Fe1 126.26(13) . .
C13 N4 C16 107.48(17) . .
C13 N4 Fe1 126.43(14) . .
C16 N4 Fe1 125.73(13) . .
O2 Na2 O4 97.22(6) . 3_565
O2 Na2 O4 92.14(7) . .
O4 Na2 O4 86.04(6) 3_565 .
O2 Na2 C4 136.67(7) . .
O4 Na2 C4 125.76(7) 3_565 .
O4 Na2 C4 95.70(7) . .
O2 Na2 C5 151.29(7) . .
O4 Na2 C5 99.43(7) 3_565 .
O4 Na2 C5 112.15(7) . .
C4 Na2 C5 30.83(7) . .
O2 Na2 C3 109.70(7) . .
O4 Na2 C3 146.57(7) 3_565 .
O4 Na2 C3 111.60(6) . .
C4 Na2 C3 29.07(6) . .
C5 Na2 C3 48.14(7) . .
O2 Na2 C6 124.62(7) . .
O4 Na2 C6 102.44(6) 3_565 .
O4 Na2 C6 139.98(7) . .
C4 Na2 C6 47.64(7) . .
C5 Na2 C6 28.25(6) . .
C3 Na2 C6 45.82(6) . .
O2 Na2 N2 105.27(6) . .
O4 Na2 N2 127.10(6) 3_565 .
O4 Na2 N2 138.63(6) . .
C4 Na2 N2 46.53(6) . .
C5 Na2 N2 46.26(6) . .
C3 Na2 N2 27.21(5) . .
C6 Na2 N2 27.09(5) . .
O2 Na2 Na2 96.40(5) . 3_565
O4 Na2 Na2 43.02(4) 3_565 3_565
O4 Na2 Na2 43.01(4) . 3_565
C4 Na2 Na2 117.88(6) . 3_565
C5 Na2 Na2 111.71(6) . 3_565
C3 Na2 Na2 145.33(6) . 3_565
C6 Na2 Na2 132.15(6) . 3_565
N2 Na2 Na2 157.77(5) . 3_565
O1 Na3 O3 91.45(7) . 3_666
O1 Na3 O3 97.34(7) . .
O3 Na3 O3 76.95(6) 3_666 .
O1 Na3 C14 149.79(8) . .
O3 Na3 C14 113.91(8) 3_666 .
O3 Na3 C14 103.99(7) . .
O1 Na3 C15 127.90(7) . .
O3 Na3 C15 140.65(8) 3_666 .
O3 Na3 C15 94.86(7) . .
C14 Na3 C15 30.18(7) . .
O1 Na3 C13 127.36(7) . .
O3 Na3 C13 113.01(7) 3_666 .
O3 Na3 C13 132.32(7) . .
C14 Na3 C13 28.41(6) . .
C15 Na3 C13 46.81(7) . .
O1 Na3 C16 105.73(7) . .
O3 Na3 C16 156.68(7) 3_666 .
O3 Na3 C16 115.30(6) . .
C14 Na3 C16 45.57(7) . .
C15 Na3 C16 26.72(6) . .
C13 Na3 C16 43.84(6) . .
O1 Na3 Na3 95.61(5) . 3_666
O3 Na3 Na3 38.48(4) 3_666 3_666
O3 Na3 Na3 38.47(4) . 3_666
C14 Na3 Na3 114.41(6) . 3_666
C15 Na3 Na3 123.23(6) . 3_666
C13 Na3 Na3 132.82(6) . 3_666
C16 Na3 Na3 149.25(6) . 3_666
C31 O1 C28 105.8(2) . .
C31 O1 Na3 124.59(16) . .
C28 O1 Na3 117.17(18) . .
C32 O2 C35 109.4(2) . .
C32 O2 Na2 122.28(17) . .
C35 O2 Na2 120.38(15) . .

loop_
_geom_bond_atom_site_label_1
_geom_bond_atom_site_label_2
_geom_bond_distance
_geom_bond_site_symmetry_2
C1 C20 1.369(3) .
C1 N1 1.376(3) .
C1 C2 1.519(3) .
C2 C3 1.515(3) .
C2 C21 1.528(3) .
C2 C50 1.539(3) .
C3 N2 1.381(3) .
C3 C4 1.383(3) .
C3 Na2 2.824(2) .
C4 C5 1.415(3) .
C4 Na2 2.637(2) .
C5 C6 1.377(3) .
C5 Na2 2.682(2) .
C6 N2 1.385(3) .
C6 C7 1.509(3) .
C6 Na2 2.898(2) .
C7 C8 1.516(3) .
C7 C22 1.532(3) .
C7 C23 1.544(3) .
C8 C9 1.376(3) .
C8 N3 1.379(3) .
C9 C10 1.408(3) .
C10 C11 1.377(3) .
C11 N3 1.378(3) .
C11 C12 1.517(3) .
C12 C13 1.512(3) .
C12 C25 1.532(3) .
C12 C24 1.539(3) .
C13 N4 1.378(3) .
C13 C14 1.379(3) .
C13 Na3 2.888(2) .
C14 C15 1.419(3) .
C14 Na3 2.657(2) .
C15 C16 1.376(3) .
C15 Na3 2.775(2) .
C16 N4 1.382(3) .
C16 C17 1.518(3) .
C16 Na3 3.058(2) .
C17 C18 1.510(3) .
C17 C26 1.537(3) .
C17 C27 1.543(3) .
C18 C19 1.376(3) .
C18 N1 1.381(3) .
C19 C20 1.413(3) .
C28 O1 1.433(3) .
C28 C29 1.489(5) .
C29 C30 1.521(4) .
C30 C31 1.493(4) .
C31 O1 1.429(3) .
C32 O2 1.430(3) .
C32 C33 1.509(4) .
C33 C34 1.492(6) .
C34 C35 1.486(5) .
C35 O2 1.445(3) .
O3 N5 1.326(2) .
O3 Na3 2.3328(18) 3_666
O3 Na3 2.3331(18) .
N5 C38 1.340(3) .
N5 C42 1.343(3) .
C38 C39 1.368(4) .
C39 C40 1.365(4) .
C40 C41 1.375(4) .
C41 C42 1.367(3) .
O4 N6 1.327(2) .
O4 Na2 2.3302(18) 3_565
O4 Na2 2.3306(18) .
N6 C49 1.341(3) .
N6 C45 1.341(3) .
C45 C46 1.361(3) .
C46 C47 1.362(4) .
C47 C48 1.367(4) .
C48 C49 1.370(4) .
Fe1 N1 1.9185(17) .
Fe1 N2 1.9353(17) .
Fe1 N4 1.9371(17) .
Fe1 N3 1.9430(16) .
N2 Na2 3.0007(18) .
Na2 O2 2.3009(18) .
Na2 O4 2.3302(18) 3_565
Na2 Na2 3.4076(17) 3_565
Na3 O1 2.317(2) .
Na3 O3 2.3328(18) 3_666
Na3 Na3 3.6528(18) 3_666
